data_7230180
loop_
_publ_author_name
'Zhang, Xiu-Mei'
'Liu, Feng'
'Gao, Wei'
'Huang, Hong'
'Liu, Jie-Ping'

_publ_section_title
;
 Six novel coordination polymers based on the
 5-(1H-tetrazol-5-yl)isophthalic acid ligand: structures, luminescence,
 and magnetic properties
;
_journal_issue 14
_journal_name_full CrystEngComm
_journal_page_first 1985
_journal_paper_doi 10.1039/C8CE00030A
_journal_volume 20
_journal_year 2018
_chemical_formula_sum 'C21 H16 N6 O7 Zn2'
_chemical_formula_weight 595.14
_space_group_crystal_system triclinic
_space_group_IT_number 2
_space_group_name_Hall '-P 1'
_space_group_name_H-M_alt 'P -1'
_symmetry_space_group_name_Hall '-P 1'
_symmetry_space_group_name_H-M 'P -1'
_atom_sites_solution_hydrogens mixed
_audit_creation_method SHELXL-2014/7
_audit_update_record
;
2017-12-22 deposited with the CCDC.
2018-02-22 downloaded from the CCDC.
;
_cell_angle_alpha 93.0700(10)
_cell_angle_beta 92.0680(10)
_cell_angle_gamma 108.4260(10)
_cell_formula_units_Z 2
_cell_length_a 7.6026(3)
_cell_length_b 10.2758(4)
_cell_length_c 15.0264(6)
_cell_measurement_reflns_used 9073
_cell_measurement_temperature 298(2)
_cell_measurement_theta_max 27.62
_cell_measurement_theta_min 2.93
_cell_volume 1110.38(8)
_computing_cell_refinement 'Bruker SMART'
_computing_data_collection 'Bruker SMART'
_computing_data_reduction 'Bruker SAINT'
_computing_molecular_graphics 'Bruker SHELXTL'
_computing_publication_material 'Bruker SHELXTL'
_computing_structure_refinement 'SHELXL-2014/7 (Sheldrick, 2014)'
_computing_structure_solution 'Bruker SHELXTL'
_diffrn_ambient_temperature 298(2)
_diffrn_measured_fraction_theta_full 0.987
_diffrn_measured_fraction_theta_max 0.987
_diffrn_measurement_device_type 'CCD area detector'
_diffrn_measurement_method 'phi and omega scans'
_diffrn_radiation_type MoK\a
_diffrn_radiation_wavelength 0.71073
_diffrn_reflns_av_R_equivalents 0.0189
_diffrn_reflns_av_unetI/netI 0.0193
_diffrn_reflns_Laue_measured_fraction_full 0.987
_diffrn_reflns_Laue_measured_fraction_max 0.987
_diffrn_reflns_limit_h_max 9
_diffrn_reflns_limit_h_min -8
_diffrn_reflns_limit_k_max 12
_diffrn_reflns_limit_k_min -12
_diffrn_reflns_limit_l_max 17
_diffrn_reflns_limit_l_min -17
_diffrn_reflns_number 11870
_diffrn_reflns_point_group_measured_fraction_full 0.987
_diffrn_reflns_point_group_measured_fraction_max 0.987
_diffrn_reflns_theta_full 25.004
_diffrn_reflns_theta_max 25.004
_diffrn_reflns_theta_min 2.934
_diffrn_source 'fine-focus sealed tube'
_exptl_absorpt_coefficient_mu 2.218
_exptl_absorpt_correction_type none
_exptl_crystal_colour colorless
_exptl_crystal_density_diffrn 1.780
_exptl_crystal_density_method 'not measured'
_exptl_crystal_description block
_exptl_crystal_F_000 600
_exptl_crystal_size_max 0.100
_exptl_crystal_size_mid 0.100
_exptl_crystal_size_min 0.080
_refine_diff_density_max 0.541
_refine_diff_density_min -0.447
_refine_diff_density_rms 0.064
_refine_ls_extinction_method none
_refine_ls_goodness_of_fit_ref 1.080
_refine_ls_hydrogen_treatment mixed
_refine_ls_matrix_type full
_refine_ls_number_parameters 334
_refine_ls_number_reflns 3856
_refine_ls_number_restraints 4
_refine_ls_restrained_S_all 1.080
_refine_ls_R_factor_all 0.0280
_refine_ls_R_factor_gt 0.0241
_refine_ls_shift/su_max 0.002
_refine_ls_shift/su_mean 0.000
_refine_ls_structure_factor_coef Fsqd
_refine_ls_weighting_details 'w=1/[\s^2^(Fo^2^)+(0.0340P)^2^+0.6471P] where P=(Fo^2^+2Fc^2^)/3'
_refine_ls_weighting_scheme calc
_refine_ls_wR_factor_gt 0.0618
_refine_ls_wR_factor_ref 0.0642
_reflns_Friedel_coverage 0.000
_reflns_number_gt 3479
_reflns_number_total 3856
_reflns_threshold_expression 'I > 2\s(I)'
_cod_data_source_file c8ce00030a2.cif
_cod_data_source_block 2
_cod_depositor_comments 'Adding full bibliography for 7230178--7230183.cif.'
_cod_database_code 7230180
_shelx_shelxl_version_number 2014/7
_shelx_space_group_comment
;
The symmetry employed for this shelxl refinement is uniquely defined
by the following loop, which should always be used as a source of
symmetry information in preference to the above space-group names.
They are only intended as comments.
;
_shelx_estimated_absorpt_t_min 0.809
_shelx_estimated_absorpt_t_max 0.842

loop_
_space_group_symop_operation_xyz
'x, y, z'
'-x, -y, -z'

loop_
_atom_site_label
_atom_site_type_symbol
_atom_site_fract_x
_atom_site_fract_y
_atom_site_fract_z
_atom_site_U_iso_or_equiv
_atom_site_adp_type
_atom_site_occupancy
_atom_site_site_symmetry_order
_atom_site_calc_flag
_atom_site_refinement_flags_posn
_atom_site_refinement_flags_adp
Zn1 Zn 0.31579(3) 0.33182(2) 0.63064(2) 0.02248(8) Uani 1 1 d . .
Zn2 Zn 0.55387(3) 0.22524(2) 0.77825(2) 0.02311(8) Uani 1 1 d . .
O1 O 0.2827(2) 0.46143(15) 0.54428(10) 0.0298(4) Uani 1 1 d . .
O2 O 0.3074(4) 0.5807(2) 0.67193(12) 0.0726(8) Uani 1 1 d . .
O3 O 0.4104(2) 1.07856(15) 0.67311(10) 0.0316(4) Uani 1 1 d . .
O4 O 0.3054(2) 1.16311(15) 0.55606(10) 0.0285(3) Uani 1 1 d . .
O5 O 0.5264(2) 0.37479(15) 0.71265(11) 0.0317(4) Uani 1 1 d D .
H5 H 0.599(3) 0.4546(15) 0.7229(19) 0.048 Uiso 1 1 d D U
O6 O 0.2387(6) 0.2951(5) 0.3739(2) 0.1475(16) Uani 1 1 d . .
O7 O -0.0229(7) 0.6181(4) 0.7518(2) 0.1129(12) Uani 1 1 d D .
H7B H -0.073(8) 0.647(7) 0.709(3) 0.169 Uiso 1 1 d D U
H7C H 0.071(6) 0.599(7) 0.734(4) 0.169 Uiso 1 1 d D U
N1 N -0.0868(2) 0.74032(18) 0.29733(11) 0.0237(4) Uani 1 1 d . .
N2 N -0.1039(3) 0.7418(2) 0.20729(12) 0.0285(4) Uani 1 1 d . .
N3 N 0.0589(3) 0.7681(2) 0.17595(12) 0.0293(4) Uani 1 1 d . .
N4 N 0.1867(2) 0.78484(18) 0.24459(11) 0.0247(4) Uani 1 1 d . .
N5 N 0.3879(3) 0.09207(18) 0.86508(12) 0.0256(4) Uani 1 1 d . .
N6 N 0.6317(3) 0.34255(19) 0.90747(12) 0.0284(4) Uani 1 1 d . .
C1 C 0.2888(3) 0.5707(2) 0.58961(15) 0.0302(5) Uani 1 1 d . .
C2 C 0.2666(3) 0.6889(2) 0.54145(14) 0.0225(4) Uani 1 1 d . .
C3 C 0.1974(3) 0.6718(2) 0.45260(13) 0.0215(4) Uani 1 1 d . .
H3A H 0.1686 0.5865 0.4213 0.026 Uiso 1 1 calc R U
C4 C 0.1719(3) 0.7825(2) 0.41159(13) 0.0188(4) Uani 1 1 d . .
C5 C 0.2159(3) 0.9102(2) 0.45760(13) 0.0218(4) Uani 1 1 d . .
H5A H 0.1966 0.9836 0.4297 0.026 Uiso 1 1 calc R U
C6 C 0.2890(3) 0.9290(2) 0.54550(13) 0.0201(4) Uani 1 1 d . .
C7 C 0.3129(3) 0.8177(2) 0.58656(14) 0.0228(4) Uani 1 1 d . .
H7A H 0.3609 0.8294 0.6453 0.027 Uiso 1 1 calc R U
C8 C 0.3402(3) 1.0676(2) 0.59553(13) 0.0213(4) Uani 1 1 d . .
C9 C 0.0922(3) 0.76725(19) 0.31839(13) 0.0194(4) Uani 1 1 d . .
C10 C 0.7540(4) 0.4667(3) 0.92727(17) 0.0383(6) Uani 1 1 d . .
H10A H 0.8223 0.5131 0.8820 0.046 Uiso 1 1 calc R U
C11 C 0.7836(4) 0.5297(3) 1.01340(19) 0.0464(7) Uani 1 1 d . .
H11A H 0.8700 0.6168 1.0247 0.056 Uiso 1 1 calc R U
C12 C 0.6855(4) 0.4635(3) 1.08091(18) 0.0452(7) Uani 1 1 d . .
H12A H 0.7043 0.5052 1.1385 0.054 Uiso 1 1 calc R U
C13 C 0.5560(4) 0.3318(3) 1.06318(15) 0.0355(6) Uani 1 1 d . .
C14 C 0.4475(4) 0.2533(3) 1.12932(16) 0.0475(7) Uani 1 1 d . .
H14A H 0.4613 0.2902 1.1880 0.057 Uiso 1 1 calc R U
C15 C 0.3261(4) 0.1273(3) 1.10841(17) 0.0463(7) Uani 1 1 d . .
H15A H 0.2576 0.0783 1.1528 0.056 Uiso 1 1 calc R U
C16 C 0.1769(4) -0.0642(3) 0.99302(18) 0.0431(6) Uani 1 1 d . .
H16A H 0.1065 -0.1173 1.0353 0.052 Uiso 1 1 calc R U
C17 C 0.1608(4) -0.1132(3) 0.90633(18) 0.0434(6) Uani 1 1 d . .
H17A H 0.0789 -0.2001 0.8888 0.052 Uiso 1 1 calc R U
C18 C 0.2681(3) -0.0321(2) 0.84362(16) 0.0343(5) Uani 1 1 d . .
H18A H 0.2550 -0.0667 0.7844 0.041 Uiso 1 1 calc R U
C19 C 0.3007(4) 0.0673(3) 1.01830(16) 0.0350(5) Uani 1 1 d . .
C20 C 0.4037(3) 0.1417(2) 0.95176(14) 0.0263(5) Uani 1 1 d . .
C21 C 0.5345(3) 0.2760(2) 0.97429(14) 0.0270(5) Uani 1 1 d . .

loop_
_atom_site_aniso_label
_atom_site_aniso_U_11
_atom_site_aniso_U_22
_atom_site_aniso_U_33
_atom_site_aniso_U_23
_atom_site_aniso_U_13
_atom_site_aniso_U_12
Zn1 0.03010(15) 0.01969(13) 0.02004(14) 0.00186(10) -0.00103(10) 0.01153(10)
Zn2 0.02659(15) 0.02411(14) 0.01809(13) 0.00033(10) -0.00091(10) 0.00775(11)
O1 0.0468(10) 0.0203(8) 0.0259(8) 0.0024(6) -0.0017(7) 0.0159(7)
O2 0.162(3) 0.0454(12) 0.0254(10) -0.0017(9) -0.0235(12) 0.0572(14)
O3 0.0490(10) 0.0218(8) 0.0194(8) -0.0040(6) -0.0060(7) 0.0063(7)
O4 0.0443(9) 0.0198(7) 0.0242(8) 0.0001(6) -0.0009(7) 0.0147(7)
O5 0.0318(9) 0.0199(8) 0.0384(9) 0.0034(7) -0.0100(7) 0.0021(6)
O6 0.138(3) 0.228(5) 0.082(2) 0.010(3) -0.003(2) 0.067(3)
O7 0.159(4) 0.119(3) 0.0660(19) 0.0196(18) 0.039(2) 0.046(3)
N1 0.0276(10) 0.0274(9) 0.0167(8) 0.0001(7) -0.0028(7) 0.0102(8)
N2 0.0311(10) 0.0363(10) 0.0184(9) -0.0006(8) -0.0042(8) 0.0121(8)
N3 0.0323(11) 0.0394(11) 0.0165(9) 0.0020(8) -0.0038(8) 0.0123(9)
N4 0.0285(10) 0.0302(10) 0.0159(8) 0.0011(7) -0.0019(7) 0.0107(8)
N5 0.0304(10) 0.0264(9) 0.0205(9) -0.0010(8) -0.0001(8) 0.0106(8)
N6 0.0304(10) 0.0292(10) 0.0249(10) -0.0034(8) -0.0001(8) 0.0097(8)
C1 0.0448(14) 0.0230(11) 0.0248(12) 0.0022(9) -0.0070(10) 0.0142(10)
C2 0.0291(11) 0.0204(10) 0.0197(10) 0.0014(8) -0.0021(8) 0.0109(9)
C3 0.0282(11) 0.0176(10) 0.0185(10) -0.0029(8) -0.0015(8) 0.0080(8)
C4 0.0220(10) 0.0213(10) 0.0138(9) 0.0009(8) 0.0009(8) 0.0080(8)
C5 0.0278(11) 0.0189(10) 0.0199(10) 0.0025(8) -0.0001(8) 0.0092(8)
C6 0.0250(11) 0.0184(10) 0.0170(10) -0.0011(8) 0.0012(8) 0.0073(8)
C7 0.0302(11) 0.0222(10) 0.0165(10) -0.0014(8) -0.0037(8) 0.0099(9)
C8 0.0248(11) 0.0192(10) 0.0184(10) -0.0013(8) 0.0038(8) 0.0049(8)
C9 0.0284(11) 0.0146(9) 0.0166(10) -0.0009(8) -0.0011(8) 0.0093(8)
C10 0.0380(14) 0.0343(13) 0.0379(14) -0.0041(11) 0.0001(11) 0.0062(11)
C11 0.0477(16) 0.0378(14) 0.0462(16) -0.0157(13) -0.0105(13) 0.0074(12)
C12 0.0526(16) 0.0490(16) 0.0325(14) -0.0169(12) -0.0084(12) 0.0185(13)
C13 0.0416(14) 0.0446(14) 0.0237(12) -0.0076(11) -0.0041(10) 0.0206(12)
C14 0.0636(19) 0.0640(19) 0.0194(12) -0.0046(12) 0.0021(12) 0.0279(16)
C15 0.0574(17) 0.0624(19) 0.0218(12) 0.0064(12) 0.0092(12) 0.0217(15)
C16 0.0481(16) 0.0428(15) 0.0375(14) 0.0149(12) 0.0116(12) 0.0102(12)
C17 0.0500(16) 0.0320(13) 0.0415(15) 0.0065(12) 0.0065(12) 0.0027(12)
C18 0.0408(14) 0.0298(12) 0.0290(12) -0.0006(10) 0.0014(10) 0.0073(11)
C19 0.0408(14) 0.0431(14) 0.0256(12) 0.0059(11) 0.0058(10) 0.0185(11)
C20 0.0307(12) 0.0316(12) 0.0208(11) 0.0011(9) 0.0006(9) 0.0160(10)
C21 0.0295(12) 0.0328(12) 0.0228(11) -0.0022(9) -0.0018(9) 0.0171(10)

loop_
_atom_type_symbol
_atom_type_description
_atom_type_scat_dispersion_real
_atom_type_scat_dispersion_imag
_atom_type_scat_source
C C 0.0033 0.0016 'International Tables Vol C Tables 4.2.6.8 and 6.1.1.4'
H H 0.0000 0.0000 'International Tables Vol C Tables 4.2.6.8 and 6.1.1.4'
N N 0.0061 0.0033 'International Tables Vol C Tables 4.2.6.8 and 6.1.1.4'
O O 0.0106 0.0060 'International Tables Vol C Tables 4.2.6.8 and 6.1.1.4'
Zn Zn 0.2839 1.4301 'International Tables Vol C Tables 4.2.6.8 and 6.1.1.4'

loop_
_geom_angle_atom_site_label_1
_geom_angle_atom_site_label_2
_geom_angle_atom_site_label_3
_geom_angle
_geom_angle_site_symmetry_1
_geom_angle_site_symmetry_3
O5 Zn1 O1 122.57(7) . .
O5 Zn1 O4 108.06(7) . 1_545
O1 Zn1 O4 104.64(6) . 1_545
O5 Zn1 N1 106.83(7) . 2_566
O1 Zn1 N1 111.59(7) . 2_566
O4 Zn1 N1 100.98(7) 1_545 2_566
O5 Zn2 N4 106.27(7) . 2_666
O5 Zn2 N5 134.18(7) . .
N4 Zn2 N5 119.46(7) 2_666 .
O5 Zn2 O3 91.40(6) . 1_545
N4 Zn2 O3 96.41(7) 2_666 1_545
N5 Zn2 O3 86.49(7) . 1_545
O5 Zn2 N6 96.16(7) . .
N4 Zn2 N6 95.82(7) 2_666 .
N5 Zn2 N6 77.49(7) . .
O3 Zn2 N6 163.21(7) 1_545 .
C1 O1 Zn1 106.42(13) . .
C8 O3 Zn2 142.87(14) . 1_565
C8 O4 Zn1 117.04(13) . 1_565
Zn1 O5 Zn2 116.33(8) . .
Zn1 O5 H5 122(2) . .
Zn2 O5 H5 121(2) . .
H7B O7 H7C 109.5(18) . .
C9 N1 N2 106.48(17) . .
C9 N1 Zn1 131.79(14) . 2_566
N2 N1 Zn1 120.55(14) . 2_566
N3 N2 N1 108.74(17) . .
N2 N3 N4 109.09(17) . .
C9 N4 N3 105.93(17) . .
C9 N4 Zn2 130.59(14) . 2_666
N3 N4 Zn2 120.67(13) . 2_666
C18 N5 C20 117.82(19) . .
C18 N5 Zn2 126.81(15) . .
C20 N5 Zn2 115.35(14) . .
C10 N6 C21 118.0(2) . .
C10 N6 Zn2 129.44(16) . .
C21 N6 Zn2 112.53(14) . .
O2 C1 O1 121.9(2) . .
O2 C1 C2 119.4(2) . .
O1 C1 C2 118.61(19) . .
C7 C2 C3 119.42(19) . .
C7 C2 C1 119.16(18) . .
C3 C2 C1 121.41(19) . .
C4 C3 C2 119.62(18) . .
C4 C3 H3A 120.2 . .
C2 C3 H3A 120.2 . .
C3 C4 C5 120.56(18) . .
C3 C4 C9 121.25(18) . .
C5 C4 C9 118.17(18) . .
C4 C5 C6 120.21(18) . .
C4 C5 H5A 119.9 . .
C6 C5 H5A 119.9 . .
C7 C6 C5 119.05(18) . .
C7 C6 C8 120.28(18) . .
C5 C6 C8 120.67(18) . .
C6 C7 C2 121.13(19) . .
C6 C7 H7A 119.4 . .
C2 C7 H7A 119.4 . .
O3 C8 O4 125.30(19) . .
O3 C8 C6 117.50(18) . .
O4 C8 C6 117.19(18) . .
N1 C9 N4 109.77(18) . .
N1 C9 C4 123.74(18) . .
N4 C9 C4 126.41(19) . .
N6 C10 C11 122.5(2) . .
N6 C10 H10A 118.8 . .
C11 C10 H10A 118.8 . .
C12 C11 C10 119.8(2) . .
C12 C11 H11A 120.1 . .
C10 C11 H11A 120.1 . .
C11 C12 C13 119.7(2) . .
C11 C12 H12A 120.2 . .
C13 C12 H12A 120.2 . .
C12 C13 C21 116.8(2) . .
C12 C13 C14 124.0(2) . .
C21 C13 C14 119.2(2) . .
C15 C14 C13 121.3(2) . .
C15 C14 H14A 119.3 . .
C13 C14 H14A 119.3 . .
C14 C15 C19 120.8(2) . .
C14 C15 H15A 119.6 . .
C19 C15 H15A 119.6 . .
C17 C16 C19 119.5(2) . .
C17 C16 H16A 120.3 . .
C19 C16 H16A 120.3 . .
C16 C17 C18 119.5(2) . .
C16 C17 H17A 120.2 . .
C18 C17 H17A 120.2 . .
N5 C18 C17 122.8(2) . .
N5 C18 H18A 118.6 . .
C17 C18 H18A 118.6 . .
C20 C19 C16 117.5(2) . .
C20 C19 C15 119.3(2) . .
C16 C19 C15 123.1(2) . .
N5 C20 C19 122.9(2) . .
N5 C20 C21 117.31(19) . .
C19 C20 C21 119.8(2) . .
N6 C21 C13 123.3(2) . .
N6 C21 C20 117.25(19) . .
C13 C21 C20 119.5(2) . .

loop_
_geom_bond_atom_site_label_1
_geom_bond_atom_site_label_2
_geom_bond_distance
_geom_bond_site_symmetry_2
Zn1 O5 1.9051(16) .
Zn1 O1 1.9734(14) .
Zn1 O4 1.9916(14) 1_545
Zn1 N1 2.0392(18) 2_566
Zn2 O5 1.9306(15) .
Zn2 N4 2.0474(18) 2_666
Zn2 N5 2.0941(18) .
Zn2 O3 2.1306(15) 1_545
Zn2 N6 2.1883(18) .
O1 C1 1.269(3) .
O2 C1 1.235(3) .
O3 C8 1.249(3) .
O3 Zn2 2.1306(15) 1_565
O4 C8 1.265(3) .
O4 Zn1 1.9916(14) 1_565
O5 H5 0.832(10) .
O7 H7B 0.849(10) .
O7 H7C 0.844(10) .
N1 C9 1.323(3) .
N1 N2 1.356(2) .
N1 Zn1 2.0392(18) 2_566
N2 N3 1.293(3) .
N3 N4 1.357(2) .
N4 C9 1.333(3) .
N4 Zn2 2.0474(18) 2_666
N5 C18 1.327(3) .
N5 C20 1.360(3) .
N6 C10 1.330(3) .
N6 C21 1.352(3) .
C1 C2 1.497(3) .
C2 C7 1.388(3) .
C2 C3 1.399(3) .
C3 C4 1.385(3) .
C3 H3A 0.9300 .
C4 C5 1.386(3) .
C4 C9 1.486(3) .
C5 C6 1.394(3) .
C5 H5A 0.9300 .
C6 C7 1.386(3) .
C6 C8 1.503(3) .
C7 H7A 0.9300 .
C10 C11 1.394(4) .
C10 H10A 0.9300 .
C11 C12 1.362(4) .
C11 H11A 0.9300 .
C12 C13 1.404(4) .
C12 H12A 0.9300 .
C13 C21 1.408(3) .
C13 C14 1.429(4) .
C14 C15 1.345(4) .
C14 H14A 0.9300 .
C15 C19 1.438(3) .
C15 H15A 0.9300 .
C16 C17 1.358(4) .
C16 C19 1.404(4) .
C16 H16A 0.9300 .
C17 C18 1.399(3) .
C17 H17A 0.9300 .
C18 H18A 0.9300 .
C19 C20 1.398(3) .
C20 C21 1.438(3) .
